data_4066924
loop_
_publ_author_name
'Baya, Miguel'
'Esteruelas, Miguel A.'
'O\~nate, Enrique'

_publ_section_title
;
 Efficient Concatenation of C&#x2550;C Reduction, C&#x2212;H Bond
 Activation, and C&#x2212;C and C&#x2212;N Coupling Reactions on Osmium:
 Assembly of Two Allylamines and an Allene
;
_journal_issue 23
_journal_name_full Organometallics
_journal_page_first 6298
_journal_paper_doi 10.1021/om100715k
_journal_volume 29
_journal_year 2010
_chemical_formula_sum 'C15 H36 Cl N2 Os P'
_chemical_formula_weight 501.08
_chemical_name_systematic
; 
 ? 
;
_space_group_IT_number 14
_symmetry_cell_setting monoclinic
_symmetry_space_group_name_Hall '-P 2ybc'
_symmetry_space_group_name_H-M 'P 1 21/c 1'
_atom_sites_solution_hydrogens geom
_atom_sites_solution_primary direct
_atom_sites_solution_secondary difmap
_audit_creation_method SHELXL-97
_cell_angle_alpha 90.00
_cell_angle_beta 99.836(8)
_cell_angle_gamma 90.00
_cell_formula_units_Z 8
_cell_length_a 17.0286(19)
_cell_length_b 15.1283(17)
_cell_length_c 14.5231(16)
_cell_measurement_reflns_used 975
_cell_measurement_temperature 100(2)
_cell_measurement_theta_max 27
_cell_measurement_theta_min 2
_cell_volume 3686.4(7)
_computing_cell_refinement 'SAINT+ v. 6.1 (Bruker AXS, 2000)'
_computing_data_collection 'SMART v. 5.625 (Bruker AXS, 2000)'
_computing_data_reduction 'SAINT+ v. 6.1 (Bruker AXS, 2000)'
_computing_molecular_graphics 'XP, SHELXTL v. 6.1 (Bruker, 2000)'
_computing_publication_material 'XCIF, SHELXTL v. 6.1 (Bruker, 2000)'
_computing_structure_refinement 'SHELXL-97 (Sheldrick, 1997)'
_computing_structure_solution 'SHELXS-97 (Sheldrick, 1990)'
_diffrn_ambient_temperature 100(2)
_diffrn_detector_area_resol_mean 8.26
_diffrn_measured_fraction_theta_full 0.996
_diffrn_measured_fraction_theta_max 0.945
_diffrn_measurement_device_type 'Bruker SMART APEX CCD system'
_diffrn_measurement_method '\w rotations with narrow frames'
_diffrn_radiation_monochromator graphite
_diffrn_radiation_source 'fine-focus sealed tube'
_diffrn_radiation_type MoK\a
_diffrn_radiation_wavelength 0.71073
_diffrn_reflns_av_R_equivalents 0.0557
_diffrn_reflns_av_sigmaI/netI 0.0449
_diffrn_reflns_limit_h_max 22
_diffrn_reflns_limit_h_min -23
_diffrn_reflns_limit_k_max 20
_diffrn_reflns_limit_k_min -20
_diffrn_reflns_limit_l_max 19
_diffrn_reflns_limit_l_min -19
_diffrn_reflns_number 45297
_diffrn_reflns_theta_full 27.50
_diffrn_reflns_theta_max 28.89
_diffrn_reflns_theta_min 1.81
_diffrn_standards_decay_% 'no decay'
_exptl_absorpt_coefficient_mu 7.145
_exptl_absorpt_correction_T_max 0.76
_exptl_absorpt_correction_T_min 0.43
_exptl_absorpt_correction_type multi-scan
_exptl_absorpt_process_details
;
Absorption correction performed with SADABS program. This is based on the
method of Blessing: Blessing, R. H., Acta Crystallogr., Sect. A 1995, 51, 33.

SADABS: Area-Detector Absorption Correction. Bruker-AXS 
within SAINT+ package, v. 6.1 (2000).
;
_exptl_crystal_colour 'light yellow'
_exptl_crystal_density_diffrn 1.806
_exptl_crystal_density_method 'not measured'
_exptl_crystal_description needle
_exptl_crystal_F_000 1984
_exptl_crystal_size_max 0.50
_exptl_crystal_size_mid 0.04
_exptl_crystal_size_min 0.04
_refine_diff_density_max 2.285
_refine_diff_density_min -1.905
_refine_diff_density_rms 0.201
_refine_ls_extinction_method none
_refine_ls_goodness_of_fit_ref 1.224
_refine_ls_hydrogen_treatment mixed
_refine_ls_matrix_type full
_refine_ls_number_parameters 463
_refine_ls_number_reflns 9156
_refine_ls_number_restraints 1
_refine_ls_restrained_S_all 1.224
_refine_ls_R_factor_all 0.0505
_refine_ls_R_factor_gt 0.0425
_refine_ls_shift/su_max 0.008
_refine_ls_shift/su_mean 0.000
_refine_ls_structure_factor_coef Fsqd
_refine_ls_weighting_details 'calc w=1/[\s^2^(Fo^2^)+(0.0000P)^2^+34.4297P] where P=(Fo^2^+2Fc^2^)/3'
_refine_ls_weighting_scheme calc
_refine_ls_wR_factor_gt 0.0867
_refine_ls_wR_factor_ref 0.0888
_reflns_number_gt 8152
_reflns_number_total 9156
_reflns_threshold_expression >2sigma(I)
_cod_data_source_file om100715k_si_001.cif
_cod_data_source_block mae304as
_cod_original_sg_symbol_H-M P21/c
_cod_database_code 4066924

loop_
_symmetry_equiv_pos_as_xyz
'x, y, z'
'-x, y+1/2, -z+1/2'
'-x, -y, -z'
'x, -y-1/2, z-1/2'

loop_
_atom_site_label
_atom_site_type_symbol
_atom_site_fract_x
_atom_site_fract_y
_atom_site_fract_z
_atom_site_U_iso_or_equiv
_atom_site_adp_type
_atom_site_occupancy
_atom_site_symmetry_multiplicity
_atom_site_calc_flag
_atom_site_refinement_flags
Os1 Os 0.948794(14) 0.816471(16) 0.149610(17) 0.01350(6) Uani 1 1 d .
Os2 Os 0.298683(15) 0.710451(16) 0.264414(18) 0.01454(7) Uani 1 1 d .
P1 P 0.83471(10) 0.74028(11) 0.15682(11) 0.0150(3) Uani 1 1 d .
P2 P 0.41025(10) 0.79081(11) 0.25241(12) 0.0156(3) Uani 1 1 d .
Cl1 Cl 1.04187(9) 0.68700(11) 0.13768(11) 0.0190(3) Uani 1 1 d .
Cl2 Cl 0.20265(9) 0.83823(11) 0.27549(11) 0.0184(3) Uani 1 1 d .
N1 N 1.0501(3) 0.8883(4) 0.1125(4) 0.0202(12) Uani 1 1 d .
H1A H 1.040(5) 0.943(6) 0.109(5) 0.024 Uiso 1 1 d .
H1B H 1.097(5) 0.871(5) 0.139(5) 0.024 Uiso 1 1 d .
N2 N 1.0062(4) 0.8024(4) 0.2945(4) 0.0189(12) Uani 1 1 d .
H2A H 0.969(5) 0.784(5) 0.322(5) 0.023 Uiso 1 1 d .
H2B H 1.049(5) 0.788(5) 0.297(6) 0.023 Uiso 1 1 d .
N3 N 0.1992(4) 0.6372(4) 0.3019(4) 0.0210(12) Uani 1 1 d .
H3A H 0.201(5) 0.585(6) 0.293(6) 0.025 Uiso 1 1 d .
H3B H 0.152(5) 0.656(5) 0.274(6) 0.025 Uiso 1 1 d .
N4 N 0.2395(4) 0.7192(4) 0.1198(4) 0.0181(12) Uani 1 1 d .
H4A H 0.195(5) 0.741(5) 0.123(5) 0.022 Uiso 1 1 d .
H4B H 0.262(5) 0.758(5) 0.093(5) 0.022 Uiso 1 1 d .
C1 C 1.0348(4) 0.8557(5) 0.0132(5) 0.0226(15) Uani 1 1 d .
H1C H 1.073(5) 0.808(5) 0.002(5) 0.027 Uiso 1 1 d .
H1D H 1.040(5) 0.901(5) -0.030(6) 0.027 Uiso 1 1 d .
C2 C 0.9504(4) 0.8199(5) 0.0070(5) 0.0198(14) Uani 1 1 d .
H2C H 0.938(4) 0.767(5) -0.036(5) 0.024 Uiso 1 1 d .
C3 C 0.8915(4) 0.8788(5) 0.0233(5) 0.0207(14) Uani 1 1 d D
H3C H 0.905(5) 0.941(5) 0.026(5) 0.025 Uiso 1 1 d .
H3D H 0.8403(15) 0.864(5) 0.002(5) 0.025 Uiso 1 1 d D
C4 C 1.0102(4) 0.8886(5) 0.3456(5) 0.0206(14) Uani 1 1 d .
H4C H 1.018(4) 0.874(5) 0.412(6) 0.025 Uiso 1 1 d .
H4D H 1.055(5) 0.920(5) 0.325(5) 0.025 Uiso 1 1 d .
C5 C 0.9311(4) 0.9323(5) 0.3147(5) 0.0232(15) Uani 1 1 d .
H5A H 0.891(5) 0.902(5) 0.342(5) 0.028 Uiso 1 1 d .
H5B H 0.934(5) 0.997(5) 0.348(5) 0.028 Uiso 1 1 d .
C6 C 0.9123(4) 0.9350(5) 0.2081(5) 0.0197(14) Uani 1 1 d .
H6A H 0.941(4) 0.983(5) 0.182(5) 0.024 Uiso 1 1 d .
H6B H 0.858(5) 0.950(5) 0.179(5) 0.024 Uiso 1 1 d .
C7 C 0.8023(4) 0.6718(5) 0.0501(5) 0.0237(15) Uani 1 1 d .
H7 H 0.8133 0.7093 -0.0030 0.028 Uiso 1 1 calc R
C8 C 0.8529(4) 0.5891(5) 0.0464(5) 0.0249(15) Uani 1 1 d .
H8A H 0.8381 0.5446 0.0894 0.037 Uiso 1 1 calc R
H8B H 0.9094 0.6042 0.0648 0.037 Uiso 1 1 calc R
H8C H 0.8438 0.5654 -0.0173 0.037 Uiso 1 1 calc R
C9 C 0.7144(4) 0.6460(5) 0.0242(5) 0.0273(16) Uani 1 1 d .
H9A H 0.7057 0.6154 -0.0362 0.041 Uiso 1 1 calc R
H9B H 0.6813 0.6993 0.0199 0.041 Uiso 1 1 calc R
H9C H 0.7000 0.6067 0.0723 0.041 Uiso 1 1 calc R
C10 C 0.7386(4) 0.7985(5) 0.1642(5) 0.0229(15) Uani 1 1 d .
H10 H 0.6970 0.7512 0.1565 0.027 Uiso 1 1 calc R
C11 C 0.7114(4) 0.8648(5) 0.0849(5) 0.0273(16) Uani 1 1 d .
H11A H 0.6572 0.8847 0.0879 0.041 Uiso 1 1 calc R
H11B H 0.7122 0.8362 0.0245 0.041 Uiso 1 1 calc R
H11C H 0.7475 0.9157 0.0917 0.041 Uiso 1 1 calc R
C12 C 0.7344(4) 0.8418(5) 0.2582(5) 0.0263(16) Uani 1 1 d .
H12A H 0.7722 0.8912 0.2684 0.039 Uiso 1 1 calc R
H12B H 0.7481 0.7983 0.3083 0.039 Uiso 1 1 calc R
H12C H 0.6803 0.8639 0.2581 0.039 Uiso 1 1 calc R
C13 C 0.8378(4) 0.6655(4) 0.2601(4) 0.0179(13) Uani 1 1 d .
H13 H 0.8470 0.7060 0.3153 0.021 Uiso 1 1 calc R
C14 C 0.9089(4) 0.6027(4) 0.2756(5) 0.0209(14) Uani 1 1 d .
H14A H 0.9244 0.5908 0.3426 0.031 Uiso 1 1 calc R
H14B H 0.9537 0.6298 0.2518 0.031 Uiso 1 1 calc R
H14C H 0.8943 0.5471 0.2425 0.031 Uiso 1 1 calc R
C15 C 0.7636(4) 0.6141(5) 0.2709(5) 0.0276(16) Uani 1 1 d .
H15A H 0.7530 0.5691 0.2218 0.041 Uiso 1 1 calc R
H15B H 0.7181 0.6546 0.2657 0.041 Uiso 1 1 calc R
H15C H 0.7716 0.5853 0.3323 0.041 Uiso 1 1 calc R
C16 C 0.2156(5) 0.6679(5) 0.4016(5) 0.0270(16) Uani 1 1 d .
H16A H 0.174(5) 0.715(5) 0.406(6) 0.032 Uiso 1 1 d .
H16B H 0.212(5) 0.616(6) 0.446(6) 0.032 Uiso 1 1 d .
C17 C 0.2980(4) 0.7060(5) 0.4125(5) 0.0213(14) Uani 1 1 d .
H17B H 0.305(5) 0.755(5) 0.435(6) 0.026 Uiso 1 1 d .
C18 C 0.3581(5) 0.6508(5) 0.3912(5) 0.0258(16) Uani 1 1 d .
H18A H 0.403(5) 0.666(6) 0.411(6) 0.031 Uiso 1 1 d .
H18B H 0.351(5) 0.580(6) 0.391(5) 0.031 Uiso 1 1 d .
C19 C 0.2361(4) 0.6315(5) 0.0745(6) 0.0243(15) Uani 1 1 d .
H19A H 0.198(5) 0.597(5) 0.094(6) 0.029 Uiso 1 1 d .
H19B H 0.216(5) 0.634(5) 0.007(6) 0.029 Uiso 1 1 d .
C20 C 0.3170(5) 0.5915(5) 0.1022(6) 0.0287(17) Uani 1 1 d .
H20A H 0.319(5) 0.533(6) 0.081(6) 0.034 Uiso 1 1 d .
H20B H 0.354(5) 0.627(6) 0.074(6) 0.034 Uiso 1 1 d .
C21 C 0.3378(4) 0.5916(4) 0.2099(5) 0.0209(14) Uani 1 1 d .
H21A H 0.391(5) 0.574(5) 0.224(5) 0.025 Uiso 1 1 d .
H21B H 0.305(4) 0.539(5) 0.235(5) 0.025 Uiso 1 1 d .
C22 C 0.4031(4) 0.8618(4) 0.1456(5) 0.0194(14) Uani 1 1 d .
H22 H 0.3905 0.8199 0.0918 0.023 Uiso 1 1 calc R
C23 C 0.4777(4) 0.9111(5) 0.1289(6) 0.0288(17) Uani 1 1 d .
H23A H 0.4658 0.9442 0.0702 0.043 Uiso 1 1 calc R
H23B H 0.5205 0.8686 0.1253 0.043 Uiso 1 1 calc R
H23C H 0.4946 0.9523 0.1806 0.043 Uiso 1 1 calc R
C24 C 0.3333(4) 0.9275(5) 0.1333(5) 0.0237(15) Uani 1 1 d .
H24A H 0.3473 0.9781 0.1749 0.036 Uiso 1 1 calc R
H24B H 0.2859 0.8983 0.1488 0.036 Uiso 1 1 calc R
H24C H 0.3223 0.9479 0.0683 0.036 Uiso 1 1 calc R
C25 C 0.5075(4) 0.7345(5) 0.2452(5) 0.0237(15) Uani 1 1 d .
H25 H 0.5475 0.7832 0.2480 0.028 Uiso 1 1 calc R
C26 C 0.5100(4) 0.6861(5) 0.1524(6) 0.0286(17) Uani 1 1 d .
H26A H 0.5649 0.6682 0.1499 0.043 Uiso 1 1 calc R
H26B H 0.4909 0.7258 0.1000 0.043 Uiso 1 1 calc R
H26C H 0.4759 0.6336 0.1482 0.043 Uiso 1 1 calc R
C27 C 0.5377(4) 0.6756(5) 0.3274(6) 0.0312(17) Uani 1 1 d .
H27A H 0.5051 0.6219 0.3238 0.047 Uiso 1 1 calc R
H27B H 0.5344 0.7072 0.3856 0.047 Uiso 1 1 calc R
H27C H 0.5933 0.6596 0.3263 0.047 Uiso 1 1 calc R
C28 C 0.4432(4) 0.8609(5) 0.3578(5) 0.0214(14) Uani 1 1 d .
H28 H 0.4393 0.8213 0.4120 0.026 Uiso 1 1 calc R
C29 C 0.3849(4) 0.9371(5) 0.3662(5) 0.0253(15) Uani 1 1 d .
H29A H 0.3907 0.9558 0.4316 0.038 Uiso 1 1 calc R
H29B H 0.3302 0.9170 0.3445 0.038 Uiso 1 1 calc R
H29C H 0.3968 0.9870 0.3277 0.038 Uiso 1 1 calc R
C30 C 0.5275(4) 0.8971(5) 0.3775(5) 0.0289(17) Uani 1 1 d .
H30A H 0.5348 0.9396 0.3288 0.043 Uiso 1 1 calc R
H30B H 0.5655 0.8484 0.3780 0.043 Uiso 1 1 calc R
H30C H 0.5366 0.9266 0.4385 0.043 Uiso 1 1 calc R

loop_
_atom_site_aniso_label
_atom_site_aniso_U_11
_atom_site_aniso_U_22
_atom_site_aniso_U_33
_atom_site_aniso_U_23
_atom_site_aniso_U_13
_atom_site_aniso_U_12
Os1 0.01223(12) 0.01421(12) 0.01401(12) 0.00011(9) 0.00208(8) -0.00117(9)
Os2 0.01246(12) 0.01454(13) 0.01671(12) 0.00067(9) 0.00274(9) -0.00087(9)
P1 0.0123(8) 0.0154(8) 0.0171(8) 0.0001(6) 0.0019(6) -0.0012(6)
P2 0.0148(8) 0.0145(8) 0.0182(8) 0.0001(6) 0.0050(6) 0.0001(6)
Cl1 0.0153(7) 0.0185(8) 0.0231(8) -0.0024(6) 0.0034(6) 0.0010(6)
Cl2 0.0150(7) 0.0191(8) 0.0209(8) -0.0033(6) 0.0025(6) 0.0002(6)
N1 0.013(3) 0.020(3) 0.026(3) 0.006(2) 0.001(2) -0.001(2)
N2 0.018(3) 0.021(3) 0.019(3) 0.000(2) 0.006(2) -0.002(2)
N3 0.018(3) 0.017(3) 0.027(3) 0.003(2) 0.002(2) -0.003(2)
N4 0.015(3) 0.017(3) 0.021(3) -0.004(2) 0.002(2) -0.003(2)
C1 0.020(3) 0.031(4) 0.018(3) 0.000(3) 0.006(3) -0.005(3)
C2 0.017(3) 0.023(4) 0.016(3) -0.002(3) -0.005(2) -0.004(3)
C3 0.023(4) 0.022(4) 0.016(3) 0.005(3) 0.002(3) -0.002(3)
C4 0.023(4) 0.020(4) 0.019(3) -0.004(3) 0.004(3) -0.001(3)
C5 0.022(4) 0.024(4) 0.026(4) -0.005(3) 0.009(3) 0.001(3)
C6 0.020(3) 0.017(3) 0.022(3) -0.001(3) 0.002(3) 0.000(3)
C7 0.017(3) 0.021(4) 0.029(4) 0.006(3) -0.008(3) -0.006(3)
C8 0.031(4) 0.024(4) 0.019(3) -0.005(3) 0.002(3) -0.003(3)
C9 0.021(4) 0.030(4) 0.027(4) -0.007(3) -0.008(3) -0.010(3)
C10 0.015(3) 0.021(4) 0.034(4) 0.000(3) 0.006(3) -0.001(3)
C11 0.013(3) 0.029(4) 0.038(4) 0.004(3) -0.002(3) 0.006(3)
C12 0.020(3) 0.026(4) 0.035(4) -0.001(3) 0.011(3) 0.005(3)
C13 0.022(3) 0.016(3) 0.014(3) -0.001(2) 0.001(2) -0.007(3)
C14 0.027(4) 0.018(3) 0.018(3) 0.002(3) 0.006(3) 0.000(3)
C15 0.028(4) 0.030(4) 0.025(4) 0.005(3) 0.003(3) -0.007(3)
C16 0.029(4) 0.031(4) 0.022(4) 0.005(3) 0.009(3) 0.006(3)
C17 0.016(3) 0.024(4) 0.024(4) -0.005(3) 0.003(3) -0.005(3)
C18 0.024(4) 0.027(4) 0.026(4) 0.006(3) 0.002(3) -0.001(3)
C19 0.023(4) 0.019(4) 0.031(4) -0.007(3) 0.007(3) -0.004(3)
C20 0.027(4) 0.021(4) 0.039(5) -0.010(3) 0.007(3) -0.002(3)
C21 0.020(3) 0.012(3) 0.032(4) -0.001(3) 0.006(3) 0.000(3)
C22 0.020(3) 0.019(3) 0.020(3) 0.001(3) 0.005(3) -0.005(3)
C23 0.025(4) 0.029(4) 0.034(4) 0.006(3) 0.013(3) -0.005(3)
C24 0.030(4) 0.019(3) 0.023(4) 0.000(3) 0.005(3) 0.002(3)
C25 0.011(3) 0.026(4) 0.035(4) -0.002(3) 0.006(3) 0.000(3)
C26 0.022(4) 0.023(4) 0.045(5) -0.005(3) 0.019(3) 0.001(3)
C27 0.018(4) 0.028(4) 0.047(5) 0.001(3) 0.004(3) 0.006(3)
C28 0.017(3) 0.033(4) 0.016(3) -0.005(3) 0.006(3) -0.004(3)
C29 0.023(4) 0.024(4) 0.030(4) -0.012(3) 0.007(3) -0.002(3)
C30 0.016(3) 0.034(4) 0.034(4) -0.010(3) -0.002(3) -0.003(3)

loop_
_atom_type_symbol
_atom_type_description
_atom_type_scat_dispersion_real
_atom_type_scat_dispersion_imag
_atom_type_scat_source
C C 0.0033 0.0016 'International Tables Vol C Tables 4.2.6.8 and 6.1.1.4'
H H 0.0000 0.0000 'International Tables Vol C Tables 4.2.6.8 and 6.1.1.4'
N N 0.0061 0.0033 'International Tables Vol C Tables 4.2.6.8 and 6.1.1.4'
P P 0.1023 0.0942 'International Tables Vol C Tables 4.2.6.8 and 6.1.1.4'
Cl Cl 0.1484 0.1585 'International Tables Vol C Tables 4.2.6.8 and 6.1.1.4'
Os Os -1.2165 7.6030 'International Tables Vol C Tables 4.2.6.8 and 6.1.1.4'

loop_
_geom_angle_atom_site_label_1
_geom_angle_atom_site_label_2
_geom_angle_atom_site_label_3
_geom_angle
C2 Os1 C6 115.6(3)
C2 Os1 C3 38.4(3)
C6 Os1 C3 81.3(3)
C2 Os1 N2 152.6(2)
C6 Os1 N2 79.0(2)
C3 Os1 N2 159.3(3)
C2 Os1 N1 66.2(2)
C6 Os1 N1 88.6(3)
C3 Os1 N1 80.4(3)
N2 Os1 N1 92.5(2)
C2 Os1 P1 102.43(19)
C6 Os1 P1 95.7(2)
C3 Os1 P1 89.7(2)
N2 Os1 P1 98.75(17)
N1 Os1 P1 168.51(16)
C2 Os1 Cl1 80.6(2)
C6 Os1 Cl1 154.99(19)
C3 Os1 Cl1 118.6(2)
N2 Os1 Cl1 78.92(17)
N1 Os1 Cl1 80.72(17)
P1 Os1 Cl1 99.19(6)
C21 Os2 C18 80.3(3)
C21 Os2 C17 113.7(3)
C18 Os2 C17 37.9(3)
C21 Os2 N3 88.2(3)
C18 Os2 N3 81.0(3)
C17 Os2 N3 66.2(2)
C21 Os2 N4 79.3(3)
C18 Os2 N4 158.3(3)
C17 Os2 N4 152.4(2)
N3 Os2 N4 91.2(2)
C21 Os2 P2 96.0(2)
C18 Os2 P2 90.7(2)
C17 Os2 P2 103.80(19)
N3 Os2 P2 169.97(17)
N4 Os2 P2 98.51(17)
C21 Os2 Cl2 155.7(2)
C18 Os2 Cl2 118.5(2)
C17 Os2 Cl2 81.3(2)
N3 Os2 Cl2 80.51(17)
N4 Os2 Cl2 79.54(16)
P2 Os2 Cl2 98.72(6)
C7 P1 C13 107.1(3)
C7 P1 C10 99.8(3)
C13 P1 C10 98.2(3)
C7 P1 Os1 112.1(2)
C13 P1 Os1 115.8(2)
C10 P1 Os1 121.6(2)
C28 P2 C22 108.8(3)
C28 P2 C25 99.1(3)
C22 P2 C25 98.4(3)
C28 P2 Os2 112.1(2)
C22 P2 Os2 115.5(2)
C25 P2 Os2 120.9(2)
C1 N1 Os1 93.4(4)
C1 N1 H1A 105(5)
Os1 N1 H1A 110(5)
C1 N1 H1B 109(5)
Os1 N1 H1B 117(5)
H1A N1 H1B 118(7)
C4 N2 Os1 111.7(4)
C4 N2 H2A 91(5)
Os1 N2 H2A 104(5)
C4 N2 H2B 106(6)
Os1 N2 H2B 110(6)
H2A N2 H2B 132(8)
C16 N3 Os2 93.4(4)
C16 N3 H3A 117(6)
Os2 N3 H3A 114(6)
C16 N3 H3B 110(5)
Os2 N3 H3B 115(5)
H3A N3 H3B 108(8)
C19 N4 Os2 110.6(5)
C19 N4 H4A 114(5)
Os2 N4 H4A 104(5)
C19 N4 H4B 114(5)
Os2 N4 H4B 109(5)
H4A N4 H4B 105(7)
N1 C1 C2 100.4(5)
N1 C1 H1C 112(4)
C2 C1 H1C 112(4)
N1 C1 H1D 113(5)
C2 C1 H1D 115(5)
H1C C1 H1D 106(6)
C3 C2 C1 117.5(6)
C3 C2 Os1 73.4(4)
C1 C2 Os1 97.1(4)
C3 C2 H2C 122(4)
C1 C2 H2C 114(4)
Os1 C2 H2C 124(4)
C2 C3 Os1 68.2(4)
C2 C3 H3C 117(5)
Os1 C3 H3C 109(5)
C2 C3 H3D 118(5)
Os1 C3 H3D 117(5)
H3C C3 H3D 118(7)
N2 C4 C5 105.9(6)
N2 C4 H4C 106(5)
C5 C4 H4C 112(5)
N2 C4 H4D 104(4)
C5 C4 H4D 113(4)
H4C C4 H4D 115(6)
C4 C5 C6 109.8(6)
C4 C5 H5A 109(5)
C6 C5 H5A 113(5)
C4 C5 H5B 107(4)
C6 C5 H5B 114(4)
H5A C5 H5B 103(6)
C5 C6 Os1 110.9(5)
C5 C6 H6A 112(4)
Os1 C6 H6A 106(4)
C5 C6 H6B 118(4)
Os1 C6 H6B 110(4)
H6A C6 H6B 99(6)
C8 C7 C9 108.4(6)
C8 C7 P1 113.3(5)
C9 C7 P1 118.9(5)
C8 C7 H7 105.0
C9 C7 H7 105.0
P1 C7 H7 105.0
C7 C8 H8A 109.5
C7 C8 H8B 109.5
H8A C8 H8B 109.5
C7 C8 H8C 109.5
H8A C8 H8C 109.5
H8B C8 H8C 109.5
C7 C9 H9A 109.5
C7 C9 H9B 109.5
H9A C9 H9B 109.5
C7 C9 H9C 109.5
H9A C9 H9C 109.5
H9B C9 H9C 109.5
C12 C10 C11 109.6(6)
C12 C10 P1 115.3(5)
C11 C10 P1 114.7(5)
C12 C10 H10 105.4
C11 C10 H10 105.4
P1 C10 H10 105.4
C10 C11 H11A 109.5
C10 C11 H11B 109.5
H11A C11 H11B 109.5
C10 C11 H11C 109.5
H11A C11 H11C 109.5
H11B C11 H11C 109.5
C10 C12 H12A 109.5
C10 C12 H12B 109.5
H12A C12 H12B 109.5
C10 C12 H12C 109.5
H12A C12 H12C 109.5
H12B C12 H12C 109.5
C15 C13 C14 108.7(6)
C15 C13 P1 118.9(5)
C14 C13 P1 114.0(5)
C15 C13 H13 104.5
C14 C13 H13 104.5
P1 C13 H13 104.5
C13 C14 H14A 109.5
C13 C14 H14B 109.5
H14A C14 H14B 109.5
C13 C14 H14C 109.5
H14A C14 H14C 109.5
H14B C14 H14C 109.5
C13 C15 H15A 109.5
C13 C15 H15B 109.5
H15A C15 H15B 109.5
C13 C15 H15C 109.5
H15A C15 H15C 109.5
H15B C15 H15C 109.5
N3 C16 C17 103.7(6)
N3 C16 H16A 106(5)
C17 C16 H16A 112(5)
N3 C16 H16B 110(5)
C17 C16 H16B 112(5)
H16A C16 H16B 113(6)
C18 C17 C16 117.0(7)
C18 C17 Os2 70.6(4)
C16 C17 Os2 94.1(4)
C18 C17 H17B 125(6)
C16 C17 H17B 118(6)
Os2 C17 H17B 110(6)
C17 C18 Os2 71.5(4)
C17 C18 H18A 116(6)
Os2 C18 H18A 118(6)
C17 C18 H18B 121(4)
Os2 C18 H18B 113(4)
H18A C18 H18B 112(7)
N4 C19 C20 106.3(6)
N4 C19 H19A 111(5)
C20 C19 H19A 110(5)
N4 C19 H19B 113(5)
C20 C19 H19B 115(5)
H19A C19 H19B 101(7)
C19 C20 C21 108.2(6)
C19 C20 H20A 112(5)
C21 C20 H20A 109(5)
C19 C20 H20B 108(5)
C21 C20 H20B 112(5)
H20A C20 H20B 108(7)
C20 C21 Os2 110.4(5)
C20 C21 H21A 106(5)
Os2 C21 H21A 121(5)
C20 C21 H21B 108(4)
Os2 C21 H21B 107(4)
H21A C21 H21B 105(6)
C23 C22 C24 108.2(6)
C23 C22 P2 118.2(5)
C24 C22 P2 114.0(5)
C23 C22 H22 105.0
C24 C22 H22 105.0
P2 C22 H22 105.0
C22 C23 H23A 109.5
C22 C23 H23B 109.5
H23A C23 H23B 109.5
C22 C23 H23C 109.5
H23A C23 H23C 109.5
H23B C23 H23C 109.5
C22 C24 H24A 109.5
C22 C24 H24B 109.5
H24A C24 H24B 109.5
C22 C24 H24C 109.5
H24A C24 H24C 109.5
H24B C24 H24C 109.5
C27 C25 C26 110.9(6)
C27 C25 P2 114.1(5)
C26 C25 P2 114.9(5)
C27 C25 H25 105.3
C26 C25 H25 105.3
P2 C25 H25 105.3
C25 C26 H26A 109.5
C25 C26 H26B 109.5
H26A C26 H26B 109.5
C25 C26 H26C 109.5
H26A C26 H26C 109.5
H26B C26 H26C 109.5
C25 C27 H27A 109.5
C25 C27 H27B 109.5
H27A C27 H27B 109.5
C25 C27 H27C 109.5
H27A C27 H27C 109.5
H27B C27 H27C 109.5
C30 C28 C29 108.4(6)
C30 C28 P2 120.1(5)
C29 C28 P2 112.5(5)
C30 C28 H28 104.8
C29 C28 H28 104.8
P2 C28 H28 104.8
C28 C29 H29A 109.5
C28 C29 H29B 109.5
H29A C29 H29B 109.5
C28 C29 H29C 109.5
H29A C29 H29C 109.5
H29B C29 H29C 109.5
C28 C30 H30A 109.5
C28 C30 H30B 109.5
H30A C30 H30B 109.5
C28 C30 H30C 109.5
H30A C30 H30C 109.5
H30B C30 H30C 109.5

loop_
_geom_bond_atom_site_label_1
_geom_bond_atom_site_label_2
_geom_bond_distance
Os1 C2 2.076(7)
Os1 C6 2.122(7)
Os1 C3 2.143(7)
Os1 N2 2.173(6)
Os1 N1 2.184(6)
Os1 P1 2.2767(16)
Os1 Cl1 2.5441(16)
Os2 C21 2.117(7)
Os2 C18 2.143(7)
Os2 C17 2.153(7)
Os2 N3 2.171(6)
Os2 N4 2.173(6)
Os2 P2 2.2872(17)
Os2 Cl2 2.5547(16)
P1 C7 1.868(7)
P1 C13 1.872(7)
P1 C10 1.877(7)
P2 C28 1.867(7)
P2 C22 1.873(7)
P2 C25 1.881(7)
N1 C1 1.505(9)
N1 H1A 0.85(8)
N1 H1B 0.86(8)
N2 C4 1.497(9)
N2 H2A 0.85(8)
N2 H2B 0.76(8)
N3 C16 1.500(10)
N3 H3A 0.80(8)
N3 H3B 0.89(8)
N4 C19 1.478(9)
N4 H4A 0.83(8)
N4 H4B 0.83(8)
C1 C2 1.525(9)
C1 H1C 1.01(8)
C1 H1D 0.94(8)
C2 C3 1.390(10)
C2 H2C 1.01(8)
C3 H3C 0.97(8)
C3 H3D 0.902(10)
C4 C5 1.498(10)
C4 H4C 0.97(8)
C4 H4D 0.99(8)
C5 C6 1.527(10)
C5 H5A 0.96(8)
C5 H5B 1.08(8)
C6 H6A 0.99(8)
C6 H6B 0.98(8)
C7 C8 1.525(10)
C7 C9 1.531(9)
C7 H7 1.0000
C8 H8A 0.9800
C8 H8B 0.9800
C8 H8C 0.9800
C9 H9A 0.9800
C9 H9B 0.9800
C9 H9C 0.9800
C10 C12 1.527(10)
C10 C11 1.538(10)
C10 H10 1.0000
C11 H11A 0.9800
C11 H11B 0.9800
C11 H11C 0.9800
C12 H12A 0.9800
C12 H12B 0.9800
C12 H12C 0.9800
C13 C15 1.515(9)
C13 C14 1.526(9)
C13 H13 1.0000
C14 H14A 0.9800
C14 H14B 0.9800
C14 H14C 0.9800
C15 H15A 0.9800
C15 H15B 0.9800
C15 H15C 0.9800
C16 C17 1.501(10)
C16 H16A 1.01(8)
C16 H16B 1.03(8)
C17 C18 1.395(10)
C17 H17B 0.81(8)
C18 H18A 0.81(9)
C18 H18B 1.07(8)
C19 C20 1.495(11)
C19 H19A 0.92(8)
C19 H19B 0.98(8)
C20 C21 1.544(11)
C20 H20A 0.94(9)
C20 H20B 0.97(9)
C21 H21A 0.93(8)
C21 H21B 1.07(8)
C22 C23 1.528(9)
C22 C24 1.536(9)
C22 H22 1.0000
C23 H23A 0.9800
C23 H23B 0.9800
C23 H23C 0.9800
C24 H24A 0.9800
C24 H24B 0.9800
C24 H24C 0.9800
C25 C27 1.508(11)
C25 C26 1.541(10)
C25 H25 1.0000
C26 H26A 0.9800
C26 H26B 0.9800
C26 H26C 0.9800
C27 H27A 0.9800
C27 H27B 0.9800
C27 H27C 0.9800
C28 C30 1.517(9)
C28 C29 1.540(10)
C28 H28 1.0000
C29 H29A 0.9800
C29 H29B 0.9800
C29 H29C 0.9800
C30 H30A 0.9800
C30 H30B 0.9800
C30 H30C 0.9800
